data_4514035
loop_
_publ_author_name
'Wang, Yuanze'
'Patil, Pravin'
'Kurpiewska, Katarzyna'
'Kalinowska-Tluscik, Justyna'
'D\"omling, Alexander'

_publ_section_title
;
 Two Cycles with One Catch: Hydrazine in Ugi 4-CR and Its
 Postcyclizations.
;
_journal_issue 3
_journal_name_full 'ACS combinatorial science'
_journal_page_first 193
_journal_page_last 198
_journal_paper_doi 10.1021/acscombsci.7b00009
_journal_volume 19
_journal_year 2017
_chemical_formula_moiety 'C15 H26 N6 O4'
_chemical_formula_sum 'C15 H26 N6 O4'
_chemical_formula_weight 354.42
_space_group_crystal_system monoclinic
_space_group_IT_number 15
_space_group_name_Hall '-C 2yc'
_space_group_name_H-M_alt 'C 1 2/c 1'
_atom_sites_solution_hydrogens geom
_atom_sites_solution_primary direct
_atom_sites_solution_secondary difmap
_audit_creation_date 2016-09-28T11:13:53-00:00
_audit_creation_method 'WinGX routine CIF_UPDATE'
_cell_angle_alpha 90.0
_cell_angle_beta 115.611(5)
_cell_angle_gamma 90.0
_cell_formula_units_Z 8
_cell_length_a 15.8975(6)
_cell_length_b 12.9679(3)
_cell_length_c 19.3594(9)
_cell_measurement_reflns_used 4542
_cell_measurement_temperature 134(5)
_cell_measurement_theta_max 28.0060
_cell_measurement_theta_min 3.3260
_cell_volume 3599.0(3)
_computing_cell_refinement
;
        CrysAlisPro, Agilent Technologies,
        Version 1.171.36.20 (release 27-06-2012 CrysAlis171 .NET)
        (compiled Jul 11 2012,15:38:31)
;
_computing_data_collection
;
        CrysAlisPro, Agilent Technologies,
        Version 1.171.36.20 (release 27-06-2012 CrysAlis171 .NET)
        (compiled Jul 11 2012,15:38:31)
;
_computing_data_reduction
;
        CrysAlisPro, Agilent Technologies,
        Version 1.171.36.20 (release 27-06-2012 CrysAlis171 .NET)
        (compiled Jul 11 2012,15:38:31)
;
_computing_structure_refinement 'SHELXL-2014/6 (Sheldrick, 2014)'
_diffrn_ambient_environment N~2~
_diffrn_ambient_temperature 134(5)
_diffrn_detector 'CCD plate'
_diffrn_detector_area_resol_mean 10.3756
_diffrn_detector_type Atlas
_diffrn_measured_fraction_theta_full 0.9948
_diffrn_measured_fraction_theta_max 0.9089
_diffrn_measurement_device 'four-circle diffractometer'
_diffrn_measurement_device_type 'SuperNova, Dual, Cu at zero, Atlas'
_diffrn_radiation_monochromator mirror
_diffrn_radiation_probe x-ray
_diffrn_radiation_type 'Mo K\a'
_diffrn_radiation_wavelength 0.71073
_diffrn_reflns_av_R_equivalents 0.0433
_diffrn_reflns_av_sigmaI/netI 0.0595
_diffrn_reflns_limit_h_max 21
_diffrn_reflns_limit_h_min -20
_diffrn_reflns_limit_k_max 17
_diffrn_reflns_limit_k_min -16
_diffrn_reflns_limit_l_max 25
_diffrn_reflns_limit_l_min -25
_diffrn_reflns_number 12175
_diffrn_reflns_theta_full 26.3154
_diffrn_reflns_theta_max 28.5090
_diffrn_reflns_theta_min 3.1418
_diffrn_source 'micro-focus sealed X-ray tube'
_diffrn_source_type 'SuperNova (Mo) X-ray Source'
_exptl_absorpt_coefficient_mu 0.097
_exptl_absorpt_correction_T_max 1.00000
_exptl_absorpt_correction_T_min 0.71015
_exptl_absorpt_correction_type multi-scan
_exptl_absorpt_process_details
;
CrysAlisPro 1.171.38.41r (Rigaku Oxford Diffraction, 2015)
Empirical absorption correction using spherical harmonics,
 implemented in SCALE3 ABSPACK scaling algorithm.
;
_exptl_crystal_colour white
_exptl_crystal_density_diffrn 1.308
_exptl_crystal_density_method 'not measured'
_exptl_crystal_description column
_exptl_crystal_F_000 1520
_exptl_crystal_size_max 0.4
_exptl_crystal_size_mid 0.4
_exptl_crystal_size_min 0.2
_refine_diff_density_max 0.277
_refine_diff_density_min -0.194
_refine_diff_density_rms 0.044
_refine_ls_extinction_method none
_refine_ls_goodness_of_fit_ref 0.998
_refine_ls_hydrogen_treatment mixed
_refine_ls_matrix_type full
_refine_ls_number_parameters 238
_refine_ls_number_reflns 4139
_refine_ls_number_restraints 0
_refine_ls_restrained_S_all 0.998
_refine_ls_R_factor_all 0.0629
_refine_ls_R_factor_gt 0.0427
_refine_ls_shift/su_max 0
_refine_ls_shift/su_mean 0
_refine_ls_structure_factor_coef Fsqd
_refine_ls_weighting_scheme calc
_refine_ls_wR_factor_gt 0.0984
_refine_ls_wR_factor_ref 0.1104
_reflns_number_gt 3140
_reflns_number_total 4562
_reflns_threshold_expression >2sigma(I)
_cod_data_source_file co7b00009_si_003.cif
_cod_data_source_block yz104_ugi_2
_cod_depositor_comments 'Adding full bibliography for 4514032--4514036.cif.'
_cod_database_code 4514035
_cell_oxdiff_length_a 15.9047(5)
_cell_oxdiff_length_b 12.9687(3)
_cell_oxdiff_length_c 19.3493(9)
_cell_oxdiff_angle_alpha 90.041(3)
_cell_oxdiff_angle_beta 115.612(4)
_cell_oxdiff_angle_gamma 90.004(2)
_cell_oxdiff_volume 3598.9(2)
_cell_oxdiff_measurement_reflns_used 4543

loop_
_space_group_symop_id
_space_group_symop_operation_xyz
1 'x, y, z'
2 '-x, y, -z+1/2'
3 'x+1/2, y+1/2, z'
4 '-x+1/2, y+1/2, -z+1/2'
5 '-x, -y, -z'
6 'x, -y, z-1/2'
7 '-x+1/2, -y+1/2, -z'
8 'x+1/2, -y+1/2, z-1/2'

loop_
_atom_site_label
_atom_site_type_symbol
_atom_site_fract_x
_atom_site_fract_y
_atom_site_fract_z
_atom_site_U_iso_or_equiv
_atom_site_adp_type
_atom_site_occupancy
_atom_site_calc_flag
_atom_site_refinement_flags
O24 O 0.61008(8) 0.17940(8) 0.14535(6) 0.0280(3) Uani 1 d .
O16 O 0.55788(7) -0.31620(7) 0.05179(6) 0.0240(2) Uani 1 d .
O15 O 0.51442(8) -0.14916(7) 0.05316(6) 0.0284(3) Uani 1 d .
O23 O 0.73195(9) 0.19000(9) 0.11572(8) 0.0407(3) Uani 1 d .
N13 N 0.59413(9) -0.20111(9) -0.01470(7) 0.0216(3) Uani 1 d .
N4 N 0.73163(9) -0.02633(9) 0.10411(7) 0.0237(3) Uani 1 d .
N12 N 0.58950(9) -0.10098(9) -0.04505(7) 0.0203(3) Uani 1 d .
N3 N 0.80672(10) -0.04607(10) 0.17120(7) 0.0311(3) Uani 1 d .
N1 N 0.83002(9) -0.11105(9) 0.07670(7) 0.0240(3) Uani 1 d .
N2 N 0.86536(10) -0.09674(10) 0.15415(7) 0.0307(3) Uani 1 d .
C8 C 0.61081(11) 0.05851(12) -0.15205(9) 0.0279(3) Uani 1 d .
H8A H 0.5471 0.0379 -0.165 0.033 Uiso 1 calc R
H8B H 0.6098 0.1299 -0.1673 0.033 Uiso 1 calc R
C25 C 0.61528(13) 0.28951(12) 0.15930(11) 0.0380(4) Uani 1 d .
H25A H 0.6762 0.3069 0.1979 0.057 Uiso 1 calc R
H25B H 0.5692 0.309 0.1765 0.057 Uiso 1 calc R
H25C H 0.6039 0.3256 0.1128 0.057 Uiso 1 calc R
C14 C 0.55129(10) -0.21587(10) 0.03222(8) 0.0211(3) Uani 1 d .
C5 C 0.74689(10) -0.06718(10) 0.04646(8) 0.0197(3) Uani 1 d .
C9 C 0.64958(12) -0.00822(14) -0.19618(9) 0.0355(4) Uani 1 d .
H9A H 0.6075 -0.0057 -0.2503 0.043 Uiso 1 calc R
H9B H 0.7093 0.0192 -0.1896 0.043 Uiso 1 calc R
C17 C 0.52731(11) -0.35074(11) 0.11051(9) 0.0247(3) Uani 1 d .
C20 C 0.55457(12) -0.46370(12) 0.12036(10) 0.0346(4) Uani 1 d .
H20A H 0.5244 -0.4983 0.0719 0.052 Uiso 1 calc R
H20B H 0.5356 -0.4947 0.1564 0.052 Uiso 1 calc R
H20C H 0.621 -0.4697 0.139 0.052 Uiso 1 calc R
C6 C 0.68125(10) -0.06348(10) -0.03749(8) 0.0191(3) Uani 1 d .
C7 C 0.66878(10) 0.04942(11) -0.06564(8) 0.0220(3) Uani 1 d .
H7A H 0.6387 0.0883 -0.0398 0.026 Uiso 1 calc R
H7B H 0.7297 0.0797 -0.0519 0.026 Uiso 1 calc R
C10 C 0.66188(12) -0.11977(13) -0.16912(9) 0.0323(4) Uani 1 d .
H10A H 0.6912 -0.1586 -0.1956 0.039 Uiso 1 calc R
H10B H 0.6012 -0.15 -0.1818 0.039 Uiso 1 calc R
C22 C 0.67236(11) 0.14117(11) 0.12242(8) 0.0252(3) Uani 1 d .
C11 C 0.72153(10) -0.12747(11) -0.08292(8) 0.0223(3) Uani 1 d .
H11A H 0.7841 -0.1035 -0.0709 0.027 Uiso 1 calc R
H11B H 0.7257 -0.1991 -0.0674 0.027 Uiso 1 calc R
C19 C 0.42250(11) -0.33993(13) 0.07935(11) 0.0350(4) Uani 1 d .
H19A H 0.4058 -0.2683 0.0713 0.052 Uiso 1 calc R
H19B H 0.4022 -0.3684 0.1154 0.052 Uiso 1 calc R
H19C H 0.393 -0.3762 0.0316 0.052 Uiso 1 calc R
C21 C 0.65222(11) 0.02803(11) 0.10497(9) 0.0243(3) Uani 1 d .
H21A H 0.636 -0.0027 0.1433 0.029 Uiso 1 calc R
H21B H 0.5991 0.0205 0.0555 0.029 Uiso 1 calc R
C18 C 0.58028(14) -0.29258(14) 0.18473(10) 0.0409(4) Uani 1 d .
H18A H 0.6456 -0.2922 0.1968 0.061 Uiso 1 calc R
H18B H 0.5711 -0.3258 0.2253 0.061 Uiso 1 calc R
H18C H 0.5577 -0.223 0.1791 0.061 Uiso 1 calc R
H12 H 0.5464(12) -0.1013(13) -0.0957(10) 0.030(4) Uiso 1 d .
H13 H 0.6105(11) -0.2558(13) -0.0330(9) 0.023(4) Uiso 1 d .

loop_
_atom_site_aniso_label
_atom_site_aniso_U_11
_atom_site_aniso_U_22
_atom_site_aniso_U_33
_atom_site_aniso_U_23
_atom_site_aniso_U_13
_atom_site_aniso_U_12
O24 0.0353(6) 0.0206(5) 0.0309(6) -0.0032(4) 0.0168(5) 0.0040(5)
O16 0.0284(6) 0.0172(5) 0.0335(6) 0.0040(4) 0.0202(5) 0.0030(4)
O15 0.0321(6) 0.0196(5) 0.0443(7) 0.0005(4) 0.0266(6) 0.0029(5)
O23 0.0389(7) 0.0302(6) 0.0599(9) -0.0051(6) 0.0279(7) -0.0074(5)
N13 0.0253(7) 0.0148(6) 0.0295(7) 0.0018(5) 0.0163(6) 0.0029(5)
N4 0.0278(7) 0.0229(6) 0.0204(6) 0.0000(5) 0.0104(6) 0.0028(5)
N12 0.0187(6) 0.0177(6) 0.0259(7) 0.0043(5) 0.0109(6) 0.0017(5)
N3 0.0363(8) 0.0306(7) 0.0217(7) 0.0002(5) 0.0080(6) 0.0041(6)
N1 0.0231(7) 0.0216(6) 0.0242(7) 0.0005(5) 0.0074(6) 0.0022(5)
N2 0.0326(8) 0.0301(7) 0.0241(7) 0.0004(5) 0.0072(6) 0.0045(6)
C8 0.0259(8) 0.0316(8) 0.0271(8) 0.0091(6) 0.0125(7) 0.0067(7)
C25 0.0493(11) 0.0206(8) 0.0419(11) -0.0054(7) 0.0178(9) 0.0049(8)
C14 0.0184(7) 0.0181(7) 0.0274(8) 0.0000(6) 0.0105(6) -0.0006(6)
C5 0.0231(7) 0.0146(6) 0.0241(8) 0.0005(5) 0.0128(6) -0.0009(6)
C9 0.0327(9) 0.0527(11) 0.0231(8) 0.0083(7) 0.0138(7) 0.0139(8)
C17 0.0261(8) 0.0235(7) 0.0302(8) 0.0042(6) 0.0175(7) 0.0011(6)
C20 0.0374(9) 0.0265(8) 0.0482(11) 0.0122(7) 0.0261(9) 0.0056(7)
C6 0.0186(7) 0.0190(6) 0.0212(7) 0.0009(5) 0.0101(6) 0.0013(6)
C7 0.0220(7) 0.0206(7) 0.0262(8) 0.0028(6) 0.0132(6) 0.0016(6)
C10 0.0304(9) 0.0435(9) 0.0239(8) -0.0046(7) 0.0126(7) 0.0092(8)
C22 0.0282(8) 0.0237(7) 0.0222(8) 0.0000(6) 0.0094(7) 0.0025(7)
C11 0.0208(7) 0.0242(7) 0.0230(8) -0.0007(6) 0.0107(6) 0.0041(6)
C19 0.0276(9) 0.0292(8) 0.0550(11) 0.0082(8) 0.0243(9) 0.0012(7)
C21 0.0299(8) 0.0229(7) 0.0256(8) -0.0021(6) 0.0172(7) 0.0012(6)
C18 0.0470(11) 0.0443(10) 0.0315(10) 0.0009(8) 0.0172(9) -0.0040(9)

loop_
_atom_type_symbol
_atom_type_description
_atom_type_scat_dispersion_real
_atom_type_scat_dispersion_imag
_atom_type_scat_source
C C 0.0033 0.0016 'International Tables Vol C Tables 4.2.6.8 and 6.1.1.4'
H H 0 0 'International Tables Vol C Tables 4.2.6.8 and 6.1.1.4'
N N 0.0061 0.0033 'International Tables Vol C Tables 4.2.6.8 and 6.1.1.4'
O O 0.0106 0.006 'International Tables Vol C Tables 4.2.6.8 and 6.1.1.4'

loop_
_geom_angle_atom_site_label_1
_geom_angle_atom_site_label_2
_geom_angle_atom_site_label_3
_geom_angle
C22 O24 C25 115.76(12)
C14 O16 C17 119.69(10)
C14 N13 N12 117.01(11)
C14 N13 H13 118.3(10)
N12 N13 H13 122.9(10)
C5 N4 N3 108.66(12)
C5 N4 C21 131.94(13)
N3 N4 C21 119.37(11)
N13 N12 C6 112.80(11)
N13 N12 H12 108.6(10)
C6 N12 H12 110.7(10)
N2 N3 N4 106.53(11)
C5 N1 N2 106.60(11)
N3 N2 N1 110.40(12)
C9 C8 C7 111.86(12)
C9 C8 H8A 109.2
C7 C8 H8A 109.2
C9 C8 H8B 109.2
C7 C8 H8B 109.2
H8A C8 H8B 107.9
O24 C25 H25A 109.5
O24 C25 H25B 109.5
H25A C25 H25B 109.5
O24 C25 H25C 109.5
H25A C25 H25C 109.5
H25B C25 H25C 109.5
O15 C14 O16 125.96(12)
O15 C14 N13 125.23(13)
O16 C14 N13 108.81(11)
N1 C5 N4 107.81(13)
N1 C5 C6 125.88(12)
N4 C5 C6 126.31(12)
C10 C9 C8 111.74(12)
C10 C9 H9A 109.3
C8 C9 H9A 109.3
C10 C9 H9B 109.3
C8 C9 H9B 109.3
H9A C9 H9B 107.9
O16 C17 C19 109.57(12)
O16 C17 C18 110.12(12)
C19 C17 C18 113.37(13)
O16 C17 C20 102.55(11)
C19 C17 C20 110.20(13)
C18 C17 C20 110.49(14)
C17 C20 H20A 109.5
C17 C20 H20B 109.5
H20A C20 H20B 109.5
C17 C20 H20C 109.5
H20A C20 H20C 109.5
H20B C20 H20C 109.5
N12 C6 C5 106.81(10)
N12 C6 C11 113.70(11)
C5 C6 C11 109.57(11)
N12 C6 C7 107.76(11)
C5 C6 C7 109.54(11)
C11 C6 C7 109.37(11)
C8 C7 C6 112.62(12)
C8 C7 H7A 109.1
C6 C7 H7A 109.1
C8 C7 H7B 109.1
C6 C7 H7B 109.1
H7A C7 H7B 107.8
C9 C10 C11 111.44(13)
C9 C10 H10A 109.3
C11 C10 H10A 109.3
C9 C10 H10B 109.3
C11 C10 H10B 109.3
H10A C10 H10B 108
O23 C22 O24 125.03(13)
O23 C22 C21 126.43(13)
O24 C22 C21 108.53(12)
C10 C11 C6 112.04(11)
C10 C11 H11A 109.2
C6 C11 H11A 109.2
C10 C11 H11B 109.2
C6 C11 H11B 109.2
H11A C11 H11B 107.9
C17 C19 H19A 109.5
C17 C19 H19B 109.5
H19A C19 H19B 109.5
C17 C19 H19C 109.5
H19A C19 H19C 109.5
H19B C19 H19C 109.5
N4 C21 C22 111.92(12)
N4 C21 H21A 109.2
C22 C21 H21A 109.2
N4 C21 H21B 109.2
C22 C21 H21B 109.2
H21A C21 H21B 107.9
C17 C18 H18A 109.5
C17 C18 H18B 109.5
H18A C18 H18B 109.5
C17 C18 H18C 109.5
H18A C18 H18C 109.5
H18B C18 H18C 109.5

loop_
_geom_bond_atom_site_label_1
_geom_bond_atom_site_label_2
_geom_bond_distance
O24 C22 1.3427(17)
O24 C25 1.4489(18)
O16 C14 1.3464(16)
O16 C17 1.4855(16)
O15 C14 1.2090(16)
O23 C22 1.1922(18)
N13 C14 1.3641(17)
N13 N12 1.4140(15)
N13 H13 0.881(16)
N4 C5 1.3487(17)
N4 N3 1.3555(18)
N4 C21 1.4523(18)
N12 C6 1.4835(17)
N12 H12 0.922(18)
N3 N2 1.2945(18)
N1 C5 1.3205(18)
N1 N2 1.3675(17)
C8 C9 1.521(2)
C8 C7 1.526(2)
C8 H8A 0.97
C8 H8B 0.97
C25 H25A 0.96
C25 H25B 0.96
C25 H25C 0.96
C5 C6 1.505(2)
C9 C10 1.522(2)
C9 H9A 0.97
C9 H9B 0.97
C17 C19 1.513(2)
C17 C18 1.515(2)
C17 C20 1.516(2)
C20 H20A 0.96
C20 H20B 0.96
C20 H20C 0.96
C6 C11 1.5359(18)
C6 C7 1.5448(18)
C7 H7A 0.97
C7 H7B 0.97
C10 C11 1.525(2)
C10 H10A 0.97
C10 H10B 0.97
C22 C21 1.509(2)
C11 H11A 0.97
C11 H11B 0.97
C19 H19A 0.96
C19 H19B 0.96
C19 H19C 0.96
C21 H21A 0.97
C21 H21B 0.97
C18 H18A 0.96
C18 H18B 0.96
C18 H18C 0.96

loop_
_geom_torsion_atom_site_label_1
_geom_torsion_atom_site_label_2
_geom_torsion_atom_site_label_3
_geom_torsion_atom_site_label_4
_geom_torsion
C14 N13 N12 C6 132.70(13)
C5 N4 N3 N2 0.33(15)
C21 N4 N3 N2 178.50(12)
N4 N3 N2 N1 -0.16(16)
C5 N1 N2 N3 -0.07(16)
C17 O16 C14 O15 -7.0(2)
C17 O16 C14 N13 172.31(12)
N12 N13 C14 O15 -4.4(2)
N12 N13 C14 O16 176.33(12)
N2 N1 C5 N4 0.27(15)
N2 N1 C5 C6 -179.85(12)
N3 N4 C5 N1 -0.38(15)
C21 N4 C5 N1 -178.24(13)
N3 N4 C5 C6 179.75(12)
C21 N4 C5 C6 1.9(2)
C7 C8 C9 C10 53.27(18)
C14 O16 C17 C19 68.05(16)
C14 O16 C17 C18 -57.30(17)
C14 O16 C17 C20 -174.92(13)
N13 N12 C6 C5 -57.26(14)
N13 N12 C6 C11 63.72(15)
N13 N12 C6 C7 -174.88(11)
N1 C5 C6 N12 128.79(14)
N4 C5 C6 N12 -51.36(17)
N1 C5 C6 C11 5.22(18)
N4 C5 C6 C11 -174.94(13)
N1 C5 C6 C7 -114.76(14)
N4 C5 C6 C7 65.08(17)
C9 C8 C7 C6 -53.82(16)
N12 C6 C7 C8 -69.89(14)
C5 C6 C7 C8 174.26(11)
C11 C6 C7 C8 54.16(15)
C8 C9 C10 C11 -54.56(18)
C25 O24 C22 O23 2.8(2)
C25 O24 C22 C21 -175.76(13)
C9 C10 C11 C6 56.45(16)
N12 C6 C11 C10 65.11(15)
C5 C6 C11 C10 -175.46(12)
C7 C6 C11 C10 -55.38(16)
C5 N4 C21 C22 -108.69(17)
N3 N4 C21 C22 73.63(16)
O23 C22 C21 N4 20.2(2)
O24 C22 C21 N4 -161.30(12)
